data_4100551
loop_
_publ_author_name
'Barybin, Mikhail V.'
'Chisholm, Malcolm H.'
'Dalal, Naresh S.'
'Holovics, Thomas C.'
'Patmore Nathan J.'
'Robinson, Randall E.'
'Zipse David J.'

_publ_section_title
;
 Long-Range Electronic Coupling of MM Quadruple Bonds
(M = Mo or W) Via a 2,6-azulenedicarboxylate Bridge
;
_journal_name_full 'Journal of the American Chemical Society'
_journal_year 2005
_chemical_formula_sum 'C66 H57 F P3 Rh'
_chemical_formula_weight 1064.94
_space_group_IT_number 14
_symmetry_cell_setting monoclinic
_symmetry_space_group_name_Hall '-P 2yn'
_symmetry_space_group_name_H-M 'P 1 21/n 1'
_cell_angle_alpha 90.00
_cell_angle_beta 100.2060(10)
_cell_angle_gamma 90.00
_cell_formula_units_Z 4
_cell_length_a 13.3165(7)
_cell_length_b 19.8008(11)
_cell_length_c 20.2300(11)
_cell_measurement_temperature 293(2)
_cell_volume 5249.8(5)
_diffrn_ambient_temperature 293(2)
_exptl_crystal_density_diffrn 1.347
_cod_depositor_comments
;
The following automatic conversions were performed:
'_symmetry_cell_setting' value 'Monoclinic' changed to 'monoclinic'
according to '/home/saulius/struct/CIF-dictionaries/cif_core.dic'
dictionary named 'cif_core.dic' version 2.4.1 from 2010-06-29.

Automatic conversion script
Id: cif_fix_enum 1527 2010-12-29 10:47:43Z saulius 
;
_cod_original_sg_symbol_H-M 'P 21/n'
_cod_database_code 4100551

loop_
_symmetry_equiv_pos_as_xyz
'x, y, z'
'-x+1/2, y+1/2, -z+1/2'
'-x, -y, -z'
'x-1/2, -y-1/2, z-1/2'

loop_
_atom_site_label
_atom_site_type_symbol
_atom_site_fract_x
_atom_site_fract_y
_atom_site_fract_z
_atom_site_U_iso_or_equiv
_atom_site_adp_type
_atom_site_occupancy
_atom_site_symmetry_multiplicity
_atom_site_calc_flag
_atom_site_refinement_flags
_atom_site_disorder_assembly
_atom_site_disorder_group
Rh1 Rh 0.394565(11) 0.199915(6) 0.589507(7) 0.01800(5) Uani 1 1 d . . .
P1 P 0.25231(4) 0.24656(2) 0.53475(2) 0.02110(10) Uani 1 1 d . . .
P2 P 0.54937(4) 0.14630(2) 0.62567(2) 0.01893(10) Uani 1 1 d . . .
P3 P 0.31759(4) 0.17591(2) 0.68100(2) 0.02003(10) Uani 1 1 d . . .
F1 F 0.16650(9) 0.26555(6) 0.57812(6) 0.0292(3) Uani 1 1 d . . .
C1 C 0.17422(16) 0.19488(9) 0.47105(10) 0.0262(4) Uani 1 1 d . . .
C2 C 0.21068(17) 0.13401(10) 0.45121(10) 0.0300(4) Uani 1 1 d . . .
H2A H 0.2765 0.1201 0.4693 0.036 Uiso 1 1 calc R . .
C3 C 0.14943(19) 0.09359(10) 0.40437(11) 0.0356(5) Uani 1 1 d . . .
H3A H 0.1749 0.0532 0.3906 0.043 Uiso 1 1 calc R . .
C4 C 0.05099(19) 0.11312(11) 0.37831(12) 0.0401(6) Uani 1 1 d . . .
H4A H 0.0097 0.0857 0.3475 0.048 Uiso 1 1 calc R . .
C5 C 0.01377(18) 0.17356(12) 0.39815(12) 0.0405(5) Uani 1 1 d . . .
H5A H -0.0526 0.1868 0.3806 0.049 Uiso 1 1 calc R . .
C6 C 0.07498(17) 0.21424(11) 0.44391(12) 0.0351(5) Uani 1 1 d . . .
H6A H 0.0497 0.2550 0.4568 0.042 Uiso 1 1 calc R . .
C7 C 0.25036(14) 0.32870(9) 0.49338(10) 0.0229(4) Uani 1 1 d . . .
C8 C 0.22915(17) 0.38667(10) 0.52764(11) 0.0315(5) Uani 1 1 d . . .
H8A H 0.2158 0.3831 0.5711 0.038 Uiso 1 1 calc R . .
C9 C 0.22782(19) 0.44958(11) 0.49721(12) 0.0403(5) Uani 1 1 d . . .
H9A H 0.2125 0.4879 0.5201 0.048 Uiso 1 1 calc R . .
C10 C 0.24906(19) 0.45553(11) 0.43350(12) 0.0406(6) Uani 1 1 d . . .
H10A H 0.2478 0.4977 0.4132 0.049 Uiso 1 1 calc R . .
C11 C 0.27229(18) 0.39857(11) 0.39954(11) 0.0366(5) Uani 1 1 d . . .
H11A H 0.2885 0.4027 0.3569 0.044 Uiso 1 1 calc R . .
C12 C 0.27145(16) 0.33538(10) 0.42894(10) 0.0293(4) Uani 1 1 d . . .
H12A H 0.2851 0.2972 0.4053 0.035 Uiso 1 1 calc R . .
C13 C 0.45472(14) 0.23741(9) 0.50934(9) 0.0234(4) Uani 1 1 d . . .
C14 C 0.46446(15) 0.20356(10) 0.45074(10) 0.0267(4) Uani 1 1 d . . .
H14A H 0.4434 0.1588 0.4457 0.032 Uiso 1 1 calc R . .
C15 C 0.50456(17) 0.23426(12) 0.39923(10) 0.0342(5) Uani 1 1 d . . .
H15A H 0.5098 0.2099 0.3607 0.041 Uiso 1 1 calc R . .
C16 C 0.53672(18) 0.30071(12) 0.40489(12) 0.0393(5) Uani 1 1 d . . .
H16A H 0.5629 0.3214 0.3703 0.047 Uiso 1 1 calc R . .
C17 C 0.52920(17) 0.33590(11) 0.46293(12) 0.0355(5) Uani 1 1 d . . .
H17A H 0.5509 0.3806 0.4677 0.043 Uiso 1 1 calc R . .
C18 C 0.48950(16) 0.30481(9) 0.51397(11) 0.0277(4) Uani 1 1 d . . .
H18A H 0.4856 0.3293 0.5527 0.033 Uiso 1 1 calc R . .
C19 C 0.63773(14) 0.12905(9) 0.56719(9) 0.0208(4) Uani 1 1 d . . .
C20 C 0.66136(15) 0.06471(9) 0.54712(10) 0.0258(4) Uani 1 1 d . . .
H20A H 0.6297 0.0272 0.5620 0.031 Uiso 1 1 calc R . .
C21 C 0.73210(16) 0.05632(10) 0.50496(10) 0.0297(4) Uani 1 1 d . . .
H21A H 0.7473 0.0131 0.4916 0.036 Uiso 1 1 calc R . .
C22 C 0.78013(16) 0.11140(11) 0.48265(10) 0.0314(4) Uani 1 1 d . . .
H22A H 0.8275 0.1054 0.4544 0.038 Uiso 1 1 calc R . .
C23 C 0.75735(16) 0.17577(10) 0.50253(10) 0.0296(4) Uani 1 1 d . . .
H23A H 0.7899 0.2131 0.4880 0.036 Uiso 1 1 calc R . .
C24 C 0.68644(16) 0.18438(10) 0.54389(10) 0.0273(4) Uani 1 1 d . . .
H24A H 0.6708 0.2278 0.5565 0.033 Uiso 1 1 calc R . .
C25 C 0.63659(15) 0.19369(9) 0.68914(9) 0.0221(4) Uani 1 1 d . . .
C26 C 0.73705(16) 0.17369(10) 0.71219(10) 0.0282(4) Uani 1 1 d . . .
H26A H 0.7613 0.1340 0.6961 0.034 Uiso 1 1 calc R . .
C27 C 0.80131(18) 0.21248(12) 0.75899(11) 0.0372(5) Uani 1 1 d . . .
H27A H 0.8679 0.1984 0.7746 0.045 Uiso 1 1 calc R . .
C28 C 0.76598(19) 0.27200(12) 0.78228(11) 0.0384(5) Uani 1 1 d . . .
H28A H 0.8090 0.2979 0.8136 0.046 Uiso 1 1 calc R . .
C29 C 0.66744(19) 0.29313(11) 0.75926(11) 0.0362(5) Uani 1 1 d . . .
H29A H 0.6442 0.3334 0.7748 0.043 Uiso 1 1 calc R . .
C30 C 0.60268(16) 0.25426(9) 0.71275(10) 0.0268(4) Uani 1 1 d . . .
H30A H 0.5362 0.2687 0.6973 0.032 Uiso 1 1 calc R . .
C31 C 0.53825(14) 0.06209(9) 0.66086(9) 0.0213(4) Uani 1 1 d . . .
C32 C 0.59085(16) 0.04003(10) 0.72259(10) 0.0275(4) Uani 1 1 d . . .
H32A H 0.6354 0.0691 0.7495 0.033 Uiso 1 1 calc R . .
C33 C 0.57689(18) -0.02538(10) 0.74415(11) 0.0354(5) Uani 1 1 d . . .
H33A H 0.6113 -0.0397 0.7858 0.042 Uiso 1 1 calc R . .
C34 C 0.51200(19) -0.06933(10) 0.70387(12) 0.0376(5) Uani 1 1 d . . .
H34A H 0.5037 -0.1133 0.7183 0.045 Uiso 1 1 calc R . .
C35 C 0.45965(17) -0.04802(10) 0.64242(11) 0.0320(5) Uani 1 1 d . . .
H35A H 0.4166 -0.0777 0.6152 0.038 Uiso 1 1 calc R . .
C36 C 0.47141(15) 0.01770(9) 0.62136(10) 0.0258(4) Uani 1 1 d . . .
H36A H 0.4344 0.0324 0.5805 0.031 Uiso 1 1 calc R . .
C37 C 0.29230(15) 0.25306(9) 0.72574(9) 0.0224(4) Uani 1 1 d . . .
C38 C 0.32367(15) 0.31522(9) 0.70461(10) 0.0256(4) Uani 1 1 d . . .
H38A H 0.3560 0.3172 0.6675 0.031 Uiso 1 1 calc R . .
C39 C 0.30750(17) 0.37465(10) 0.73815(11) 0.0321(5) Uani 1 1 d . . .
H39A H 0.3293 0.4158 0.7236 0.039 Uiso 1 1 calc R . .
C40 C 0.25918(18) 0.37222(10) 0.79283(11) 0.0338(5) Uani 1 1 d . . .
H40A H 0.2474 0.4119 0.8149 0.041 Uiso 1 1 calc R . .
C41 C 0.22795(17) 0.31069(11) 0.81508(11) 0.0321(5) Uani 1 1 d . . .
H41A H 0.1953 0.3091 0.8521 0.038 Uiso 1 1 calc R . .
C42 C 0.24539(16) 0.25153(10) 0.78216(10) 0.0271(4) Uani 1 1 d . . .
H42A H 0.2256 0.2104 0.7979 0.032 Uiso 1 1 calc R . .
C43 C 0.37118(15) 0.12403(9) 0.75490(9) 0.0219(4) Uani 1 1 d . . .
C44 C 0.45194(15) 0.15038(10) 0.80097(10) 0.0263(4) Uani 1 1 d . . .
H44A H 0.4769 0.1931 0.7938 0.032 Uiso 1 1 calc R . .
C45 C 0.49571(17) 0.11402(11) 0.85724(10) 0.0316(5) Uani 1 1 d . . .
H45A H 0.5494 0.1325 0.8875 0.038 Uiso 1 1 calc R . .
C46 C 0.45979(19) 0.05042(11) 0.86853(11) 0.0366(5) Uani 1 1 d . . .
H46A H 0.4894 0.0258 0.9061 0.044 Uiso 1 1 calc R . .
C47 C 0.37974(19) 0.02372(11) 0.82368(11) 0.0386(5) Uani 1 1 d . . .
H47A H 0.3552 -0.0191 0.8312 0.046 Uiso 1 1 calc R . .
C48 C 0.33526(17) 0.06008(10) 0.76729(10) 0.0305(4) Uani 1 1 d . . .
H48A H 0.2810 0.0415 0.7376 0.037 Uiso 1 1 calc R . .
C49 C 0.19172(15) 0.13688(9) 0.65421(9) 0.0229(4) Uani 1 1 d . . .
C50 C 0.10009(16) 0.16641(10) 0.66200(10) 0.0288(4) Uani 1 1 d . . .
H50A H 0.1006 0.2062 0.6865 0.035 Uiso 1 1 calc R . .
C51 C 0.00789(17) 0.13730(11) 0.63374(12) 0.0361(5) Uani 1 1 d . . .
H51A H -0.0531 0.1583 0.6381 0.043 Uiso 1 1 calc R . .
C52 C 0.00640(17) 0.07697(12) 0.59898(11) 0.0370(5) Uani 1 1 d . . .
H52A H -0.0555 0.0569 0.5809 0.044 Uiso 1 1 calc R . .
C53 C 0.09591(18) 0.04697(11) 0.59123(11) 0.0374(5) Uani 1 1 d . . .
H53A H 0.0948 0.0063 0.5681 0.045 Uiso 1 1 calc R . .
C54 C 0.18867(16) 0.07694(10) 0.61776(10) 0.0294(4) Uani 1 1 d . . .
H54A H 0.2492 0.0568 0.6111 0.035 Uiso 1 1 calc R . .
C61 C 0.3121(2) 0.16733(14) 0.11509(16) 0.0549(7) Uani 1 1 d . . .
H61A H 0.2598 0.1791 0.1378 0.066 Uiso 1 1 calc R . .
C62 C 0.2898(2) 0.14575(13) 0.04994(17) 0.0567(7) Uani 1 1 d . . .
H62A H 0.2221 0.1433 0.0285 0.068 Uiso 1 1 calc R . .
C63 C 0.3660(2) 0.12764(12) 0.01562(15) 0.0503(7) Uani 1 1 d . . .
H63A H 0.3503 0.1138 -0.0289 0.060 Uiso 1 1 calc R . .
C64 C 0.4650(2) 0.13036(13) 0.04798(16) 0.0535(7) Uani 1 1 d . . .
H64A H 0.5171 0.1173 0.0256 0.064 Uiso 1 1 calc R . .
C65 C 0.4886(2) 0.15237(13) 0.11397(15) 0.0515(7) Uani 1 1 d . . .
H65A H 0.5562 0.1541 0.1357 0.062 Uiso 1 1 calc R . .
C66 C 0.4120(2) 0.17155(13) 0.14686(14) 0.0493(6) Uani 1 1 d . . .
H66A H 0.4276 0.1874 0.1907 0.059 Uiso 1 1 calc R . .
C55 C 0.1123(2) 0.02675(15) 0.20666(17) 0.0607(8) Uani 1 1 d . . .
H55A H 0.1768 0.0416 0.2266 0.073 Uiso 1 1 calc R . .
C56 C 0.0600(2) -0.01929(14) 0.23902(15) 0.0551(7) Uani 1 1 d . . .
H56A H 0.0896 -0.0359 0.2810 0.066 Uiso 1 1 calc R . .
C57 C -0.0347(3) -0.04053(13) 0.20970(15) 0.0553(7) Uani 1 1 d . . .
H57A H -0.0699 -0.0712 0.2320 0.066 Uiso 1 1 calc R . .
C58 C -0.0787(2) -0.01683(13) 0.14714(14) 0.0538(7) Uani 1 1 d . . .
H58A H -0.1430 -0.0319 0.1271 0.065 Uiso 1 1 calc R . .
C59 C -0.0272(2) 0.02915(13) 0.11443(15) 0.0557(7) Uani 1 1 d . . .
H59A H -0.0566 0.0455 0.0724 0.067 Uiso 1 1 calc R . .
C60 C 0.0674(2) 0.05041(14) 0.14442(17) 0.0599(8) Uani 1 1 d . . .
H60A H 0.1023 0.0815 0.1224 0.072 Uiso 1 1 calc R . .

loop_
_atom_site_aniso_label
_atom_site_aniso_U_11
_atom_site_aniso_U_22
_atom_site_aniso_U_33
_atom_site_aniso_U_23
_atom_site_aniso_U_13
_atom_site_aniso_U_12
Rh1 0.01725(8) 0.01927(7) 0.01743(8) 0.00085(5) 0.00295(6) 0.00095(5)
P1 0.0193(2) 0.0221(2) 0.0216(2) 0.00291(18) 0.00297(19) 0.00214(18)
P2 0.0182(2) 0.0194(2) 0.0189(2) 0.00053(17) 0.00258(18) 0.00034(17)
P3 0.0194(2) 0.0209(2) 0.0202(2) -0.00011(17) 0.00479(19) -0.00008(18)
F1 0.0248(6) 0.0343(6) 0.0305(6) 0.0071(5) 0.0104(5) 0.0076(5)
C1 0.0251(10) 0.0259(9) 0.0266(10) 0.0052(7) 0.0016(8) -0.0031(8)
C2 0.0296(11) 0.0294(9) 0.0293(11) 0.0033(8) 0.0007(9) -0.0016(8)
C3 0.0416(13) 0.0284(10) 0.0342(12) -0.0014(9) -0.0007(10) -0.0047(9)
C4 0.0427(14) 0.0372(11) 0.0353(12) 0.0040(9) -0.0070(11) -0.0163(10)
C5 0.0263(12) 0.0469(13) 0.0436(14) 0.0058(11) -0.0068(10) -0.0069(10)
C6 0.0268(11) 0.0327(10) 0.0427(13) 0.0030(9) -0.0025(10) 0.0018(9)
C7 0.0188(9) 0.0235(8) 0.0249(9) 0.0037(7) 0.0001(8) 0.0023(7)
C8 0.0340(12) 0.0289(10) 0.0306(11) 0.0003(8) 0.0032(9) 0.0022(8)
C9 0.0486(15) 0.0250(10) 0.0443(14) 0.0004(9) 0.0001(12) 0.0017(10)
C10 0.0449(14) 0.0274(10) 0.0460(14) 0.0123(9) -0.0014(11) -0.0026(10)
C11 0.0391(13) 0.0396(11) 0.0308(11) 0.0130(9) 0.0053(10) 0.0012(10)
C12 0.0308(11) 0.0285(9) 0.0283(10) 0.0047(8) 0.0048(9) 0.0052(8)
C13 0.0180(9) 0.0281(9) 0.0234(9) 0.0065(7) 0.0016(8) 0.0020(7)
C14 0.0222(10) 0.0307(9) 0.0264(10) 0.0012(8) 0.0018(8) 0.0012(8)
C15 0.0272(11) 0.0540(13) 0.0215(10) 0.0025(9) 0.0043(9) 0.0049(10)
C16 0.0305(12) 0.0566(14) 0.0322(12) 0.0186(10) 0.0092(10) -0.0021(10)
C17 0.0282(11) 0.0335(10) 0.0438(13) 0.0124(9) 0.0038(10) -0.0045(9)
C18 0.0250(10) 0.0276(9) 0.0296(11) 0.0020(8) 0.0024(9) -0.0006(8)
C19 0.0172(9) 0.0253(8) 0.0187(9) 0.0006(7) 0.0002(7) 0.0029(7)
C20 0.0250(10) 0.0273(9) 0.0253(10) -0.0015(7) 0.0052(8) -0.0004(8)
C21 0.0293(11) 0.0322(10) 0.0285(10) -0.0041(8) 0.0079(9) 0.0057(8)
C22 0.0243(10) 0.0467(12) 0.0245(10) 0.0030(9) 0.0081(9) 0.0063(9)
C23 0.0251(10) 0.0337(10) 0.0314(11) 0.0077(8) 0.0082(9) 0.0000(8)
C24 0.0266(10) 0.0260(9) 0.0296(10) 0.0032(8) 0.0060(9) 0.0019(8)
C25 0.0224(10) 0.0248(8) 0.0184(9) 0.0016(7) 0.0017(8) -0.0021(7)
C26 0.0251(10) 0.0313(9) 0.0267(10) 0.0011(8) 0.0008(8) -0.0005(8)
C27 0.0274(11) 0.0465(12) 0.0335(12) 0.0027(10) -0.0061(10) -0.0079(10)
C28 0.0420(13) 0.0448(12) 0.0254(11) -0.0038(9) -0.0021(10) -0.0155(11)
C29 0.0455(14) 0.0336(10) 0.0308(12) -0.0090(9) 0.0107(11) -0.0077(10)
C30 0.0266(10) 0.0279(9) 0.0269(10) -0.0018(8) 0.0073(8) -0.0029(8)
C31 0.0206(9) 0.0208(8) 0.0234(9) 0.0009(7) 0.0063(8) 0.0024(7)
C32 0.0275(10) 0.0287(9) 0.0250(10) 0.0013(8) 0.0009(8) -0.0016(8)
C33 0.0398(13) 0.0336(10) 0.0303(11) 0.0101(9) -0.0005(10) -0.0003(9)
C34 0.0459(14) 0.0262(10) 0.0398(13) 0.0072(9) 0.0051(11) -0.0040(9)
C35 0.0325(12) 0.0272(9) 0.0348(11) -0.0007(8) 0.0018(9) -0.0059(8)
C36 0.0240(10) 0.0280(9) 0.0247(10) 0.0018(8) 0.0020(8) -0.0010(8)
C37 0.0208(9) 0.0252(8) 0.0212(9) 0.0000(7) 0.0038(8) 0.0017(7)
C38 0.0245(10) 0.0258(9) 0.0260(10) -0.0016(7) 0.0033(8) 0.0022(8)
C39 0.0351(12) 0.0237(9) 0.0362(12) -0.0001(8) 0.0025(10) 0.0016(8)
C40 0.0359(12) 0.0303(10) 0.0348(12) -0.0104(9) 0.0055(10) 0.0074(9)
C41 0.0276(11) 0.0438(11) 0.0260(10) -0.0071(9) 0.0080(9) 0.0036(9)
C42 0.0266(10) 0.0310(9) 0.0246(10) 0.0010(8) 0.0072(8) 0.0002(8)
C43 0.0217(9) 0.0250(8) 0.0196(9) 0.0001(7) 0.0048(8) 0.0012(7)
C44 0.0265(10) 0.0279(9) 0.0242(10) 0.0008(8) 0.0040(8) -0.0028(8)
C45 0.0314(12) 0.0372(11) 0.0249(10) -0.0028(8) 0.0011(9) -0.0003(9)
C46 0.0433(14) 0.0386(11) 0.0265(11) 0.0084(9) 0.0025(10) 0.0023(10)
C47 0.0467(14) 0.0293(10) 0.0376(12) 0.0098(9) 0.0011(11) -0.0060(10)
C48 0.0307(11) 0.0286(9) 0.0302(11) 0.0020(8) -0.0004(9) -0.0052(8)
C49 0.0207(9) 0.0263(9) 0.0219(9) 0.0043(7) 0.0048(8) 0.0000(7)
C50 0.0266(11) 0.0277(9) 0.0326(11) 0.0029(8) 0.0068(9) 0.0001(8)
C51 0.0229(11) 0.0407(11) 0.0449(13) 0.0072(10) 0.0063(10) 0.0001(9)
C52 0.0251(11) 0.0449(12) 0.0384(12) 0.0042(10) -0.0018(10) -0.0119(9)
C53 0.0364(13) 0.0376(11) 0.0364(12) -0.0059(9) 0.0015(10) -0.0089(10)
C54 0.0255(10) 0.0323(10) 0.0303(11) -0.0052(8) 0.0048(9) -0.0021(8)
C61 0.0526(17) 0.0521(15) 0.0661(19) 0.0151(14) 0.0276(15) 0.0212(13)
C62 0.0372(15) 0.0500(15) 0.081(2) 0.0008(14) 0.0049(15) 0.0089(12)
C63 0.0544(17) 0.0372(12) 0.0604(17) -0.0063(12) 0.0131(14) -0.0024(12)
C64 0.0445(16) 0.0504(14) 0.073(2) -0.0016(13) 0.0293(15) -0.0042(12)
C65 0.0405(15) 0.0535(15) 0.0622(18) 0.0098(13) 0.0134(14) -0.0059(12)
C66 0.0607(18) 0.0427(13) 0.0472(15) 0.0165(11) 0.0173(14) 0.0100(12)
C55 0.0495(17) 0.0536(16) 0.079(2) -0.0023(15) 0.0124(16) 0.0104(13)
C56 0.068(2) 0.0494(14) 0.0494(16) -0.0006(12) 0.0152(15) 0.0168(14)
C57 0.073(2) 0.0404(13) 0.0578(17) 0.0043(12) 0.0271(16) 0.0051(13)
C58 0.0608(19) 0.0437(13) 0.0587(17) -0.0028(12) 0.0152(15) 0.0001(13)
C59 0.0608(19) 0.0487(15) 0.0594(18) 0.0104(13) 0.0153(15) 0.0113(13)
C60 0.0585(19) 0.0478(15) 0.079(2) 0.0177(14) 0.0269(17) 0.0083(14)

loop_
_geom_bond_atom_site_label_1
_geom_bond_atom_site_label_2
_geom_bond_distance
_geom_bond_site_symmetry_2
_geom_bond_publ_flag
Rh1 C13 2.0697(19) . ?
Rh1 P1 2.2192(5) . ?
Rh1 P3 2.3183(5) . ?
Rh1 P2 2.3189(5) . ?
P1 F1 1.6039(12) . ?
P1 C1 1.821(2) . ?
P1 C7 1.8272(18) . ?
P2 C31 1.8291(18) . ?
P2 C25 1.8302(19) . ?
P2 C19 1.8424(19) . ?
P3 C37 1.8370(19) . ?
P3 C49 1.838(2) . ?
P3 C43 1.8497(19) . ?
C1 C2 1.385(3) . ?
C1 C6 1.392(3) . ?
C2 C3 1.389(3) . ?
C3 C4 1.379(3) . ?
C4 C5 1.382(3) . ?
C5 C6 1.379(3) . ?
C7 C12 1.388(3) . ?
C7 C8 1.395(3) . ?
C8 C9 1.388(3) . ?
C9 C10 1.373(3) . ?
C10 C11 1.384(3) . ?
C11 C12 1.386(3) . ?
C13 C14 1.388(3) . ?
C13 C18 1.410(3) . ?
C14 C15 1.392(3) . ?
C15 C16 1.382(3) . ?
C16 C17 1.384(3) . ?
C17 C18 1.385(3) . ?
C19 C20 1.390(2) . ?
C19 C24 1.397(3) . ?
C20 C21 1.388(3) . ?
C21 C22 1.380(3) . ?
C22 C23 1.386(3) . ?
C23 C24 1.379(3) . ?
C25 C26 1.394(3) . ?
C25 C30 1.395(3) . ?
C26 C27 1.390(3) . ?
C27 C28 1.382(3) . ?
C28 C29 1.377(3) . ?
C29 C30 1.391(3) . ?
C31 C32 1.390(3) . ?
C31 C36 1.397(3) . ?
C32 C33 1.390(3) . ?
C33 C34 1.385(3) . ?
C34 C35 1.379(3) . ?
C35 C36 1.387(3) . ?
C37 C38 1.391(3) . ?
C37 C42 1.395(3) . ?
C38 C39 1.394(3) . ?
C39 C40 1.376(3) . ?
C40 C41 1.388(3) . ?
C41 C42 1.387(3) . ?
C43 C48 1.392(3) . ?
C43 C44 1.394(3) . ?
C44 C45 1.385(3) . ?
C45 C46 1.380(3) . ?
C46 C47 1.377(3) . ?
C47 C48 1.390(3) . ?
C49 C50 1.387(3) . ?
C49 C54 1.394(3) . ?
C50 C51 1.385(3) . ?
C51 C52 1.384(3) . ?
C52 C53 1.365(3) . ?
C53 C54 1.390(3) . ?
C61 C62 1.367(4) . ?
C61 C66 1.375(4) . ?
C62 C63 1.374(4) . ?
C63 C64 1.366(4) . ?
C64 C65 1.387(4) . ?
C65 C66 1.366(4) . ?
C55 C60 1.376(4) . ?
C55 C56 1.380(4) . ?
C56 C57 1.362(4) . ?
C57 C58 1.379(4) . ?
C58 C59 1.378(4) . ?
C59 C60 1.364(4) . ?
